data_7026075
loop_
_publ_author_name
'Sengupta, Oindrila'
'Gole, Bappaditya'
'Mukherjee, Sandip'
'Mukherjee, Partha Sarathi'

_publ_section_title
;
 A series of transition metal-azido extended complexes with various
 anionic and neutral co-ligands: synthesis, structure and their distinct
 magnetic behavior.
;
_journal_issue 32
_journal_name_full 'Dalton transactions (Cambridge, England : 2003)'
_journal_page_first 7451
_journal_page_last 7465
_journal_paper_doi 10.1039/c0dt00181c
_journal_volume 39
_journal_year 2010
_chemical_formula_moiety 'C8 H8 Cu3 N22'
_chemical_formula_sum 'C8 H8 Cu3 N22'
_chemical_formula_weight 602.98
_chemical_name_systematic
;
?
;
_space_group_IT_number 14
_symmetry_cell_setting monoclinic
_symmetry_space_group_name_Hall '-P 2yn'
_symmetry_space_group_name_H-M 'P 1 21/n 1'
_atom_sites_solution_hydrogens geom
_atom_sites_solution_primary direct
_atom_sites_solution_secondary difmap
_audit_creation_method SHELXL-97
_cell_angle_alpha 90.00
_cell_angle_beta 111.266(3)
_cell_angle_gamma 90.00
_cell_formula_units_Z 2
_cell_length_a 11.9395(6)
_cell_length_b 6.0952(3)
_cell_length_c 15.2200(9)
_cell_measurement_temperature 293(2)
_cell_measurement_theta_max 30.55
_cell_volume 1032.19(10)
_computing_cell_refinement 'Bruker SMART'
_computing_data_collection 'Bruker SMART'
_computing_data_reduction 'Bruker SAINT'
_computing_molecular_graphics 'ORTEP-3 for Windows (Farrugia, 1999)'
_computing_publication_material WinGX
_computing_structure_refinement 'SHELXL-97 (Sheldrick, 2008)'
_computing_structure_solution 'SHELXS97 (Sheldrick, 2008)'
_diffrn_ambient_temperature 293(2)
_diffrn_measured_fraction_theta_full 0.988
_diffrn_measured_fraction_theta_max 0.988
_diffrn_measurement_device_type 'CCD area detector'
_diffrn_measurement_method 'phi and omega scans'
_diffrn_radiation_monochromator graphite
_diffrn_radiation_source 'fine-focus sealed tube'
_diffrn_radiation_type MoK\a
_diffrn_radiation_wavelength 0.71073
_diffrn_reflns_av_R_equivalents 0.0406
_diffrn_reflns_av_sigmaI/netI 0.0426
_diffrn_reflns_limit_h_max 17
_diffrn_reflns_limit_h_min -16
_diffrn_reflns_limit_k_max 4
_diffrn_reflns_limit_k_min -8
_diffrn_reflns_limit_l_max 20
_diffrn_reflns_limit_l_min -21
_diffrn_reflns_number 12068
_diffrn_reflns_theta_full 30.55
_diffrn_reflns_theta_max 30.55
_diffrn_reflns_theta_min 1.87
_exptl_absorpt_coefficient_mu 3.113
_exptl_absorpt_correction_T_max 0.5475
_exptl_absorpt_correction_T_min 0.4760
_exptl_absorpt_correction_type empirical
_exptl_absorpt_process_details SADABS
_exptl_crystal_colour black
_exptl_crystal_density_diffrn 1.940
_exptl_crystal_density_method 'not measured'
_exptl_crystal_description needle
_exptl_crystal_F_000 594
_exptl_crystal_size_max 0.28
_exptl_crystal_size_mid 0.25
_exptl_crystal_size_min 0.22
_refine_diff_density_max 0.570
_refine_diff_density_min -0.502
_refine_diff_density_rms 0.093
_refine_ls_extinction_method none
_refine_ls_goodness_of_fit_ref 1.033
_refine_ls_hydrogen_treatment constr
_refine_ls_matrix_type full
_refine_ls_number_parameters 151
_refine_ls_number_reflns 3126
_refine_ls_number_restraints 0
_refine_ls_restrained_S_all 1.033
_refine_ls_R_factor_all 0.0545
_refine_ls_R_factor_gt 0.0324
_refine_ls_shift/su_max 0.000
_refine_ls_shift/su_mean 0.000
_refine_ls_structure_factor_coef Fsqd
_refine_ls_weighting_details 'calc w=1/[\s^2^(Fo^2^)+(0.0352P)^2^+0.1007P] where P=(Fo^2^+2Fc^2^)/3'
_refine_ls_weighting_scheme calc
_refine_ls_wR_factor_gt 0.0702
_refine_ls_wR_factor_ref 0.0785
_reflns_number_gt 2278
_reflns_number_total 3126
_reflns_threshold_expression >2\s(I)
_cod_data_source_file c0dt00181c.txt
_cod_data_source_block complex4
_cod_original_cell_volume 1032.19(9)
_cod_original_sg_symbol_H-M P21/n
_cod_database_code 7026075

loop_
_symmetry_equiv_pos_as_xyz
'x, y, z'
'-x+1/2, y+1/2, -z+1/2'
'-x, -y, -z'
'x-1/2, -y-1/2, z-1/2'

loop_
_atom_site_label
_atom_site_type_symbol
_atom_site_fract_x
_atom_site_fract_y
_atom_site_fract_z
_atom_site_U_iso_or_equiv
_atom_site_adp_type
_atom_site_occupancy
_atom_site_symmetry_multiplicity
_atom_site_calc_flag
_atom_site_refinement_flags
Cu1 Cu 0.19846(2) 0.21109(5) 0.13819(2) 0.02625(10) Uani 1 1 d .
Cu2 Cu 0.0000 0.5000 0.0000 0.02466(11) Uani 1 2 d S
N2 N 0.30587(17) 0.2248(3) 0.33408(14) 0.0250(4) Uani 1 1 d .
N3 N 0.37539(19) 0.3220(3) 0.39557(15) 0.0350(5) Uani 1 1 d .
N1 N 0.23301(17) 0.1221(3) 0.27344(13) 0.0286(4) Uani 1 1 d .
N7 N 0.15838(17) 0.3679(4) 0.01502(14) 0.0317(5) Uani 1 1 d .
N4 N 0.03114(17) 0.3219(3) 0.11649(14) 0.0270(4) Uani 1 1 d .
N8 N 0.22419(19) 0.4008(4) -0.02786(16) 0.0370(5) Uani 1 1 d .
N5 N -0.04519(19) 0.2128(4) 0.13073(17) 0.0373(5) Uani 1 1 d .
N10 N 0.36177(17) 0.1255(3) 0.14227(14) 0.0311(5) Uani 1 1 d .
N9 N 0.2873(3) 0.4298(6) -0.0672(3) 0.0814(10) Uani 1 1 d .
N6 N -0.1172(2) 0.1116(5) 0.1445(2) 0.0771(10) Uani 1 1 d .
C1 C 0.4574(3) 0.2407(6) 0.1935(2) 0.0545(9) Uani 1 1 d .
H1 H 0.4463 0.3635 0.2256 0.065 Uiso 1 1 calc R
C4 C 0.3782(3) -0.0485(5) 0.0953(2) 0.0454(7) Uani 1 1 d .
H4 H 0.3114 -0.1279 0.0578 0.054 Uiso 1 1 calc R
N11 N 0.5899(3) 0.0048(7) 0.1536(3) 0.0973(12) Uani 1 1 d .
C3 C 0.4908(3) -0.1151(6) 0.1001(3) 0.0609(9) Uani 1 1 d .
H3 H 0.4996 -0.2391 0.0676 0.073 Uiso 1 1 calc R
C2 C 0.5722(3) 0.1864(7) 0.2011(3) 0.0793(13) Uani 1 1 d .
H2 H 0.6371 0.2710 0.2378 0.095 Uiso 1 1 calc R

loop_
_atom_site_aniso_label
_atom_site_aniso_U_11
_atom_site_aniso_U_22
_atom_site_aniso_U_33
_atom_site_aniso_U_23
_atom_site_aniso_U_13
_atom_site_aniso_U_12
Cu1 0.02032(15) 0.02743(17) 0.02749(15) 0.00542(12) 0.00445(11) 0.00623(11)
Cu2 0.0206(2) 0.0261(2) 0.0250(2) 0.00577(16) 0.00547(16) 0.00678(15)
N2 0.0263(10) 0.0186(9) 0.0251(9) 0.0061(8) 0.0033(8) 0.0034(7)
N3 0.0362(12) 0.0265(11) 0.0298(10) -0.0002(9) -0.0032(9) -0.0028(9)
N1 0.0312(10) 0.0215(10) 0.0263(10) -0.0004(8) 0.0023(8) -0.0029(8)
N7 0.0268(10) 0.0389(12) 0.0302(10) 0.0101(9) 0.0111(9) 0.0123(9)
N4 0.0204(9) 0.0269(10) 0.0300(10) 0.0064(8) 0.0048(8) 0.0019(8)
N8 0.0339(12) 0.0377(13) 0.0404(12) 0.0081(10) 0.0148(10) 0.0150(10)
N5 0.0264(11) 0.0354(12) 0.0461(13) 0.0126(10) 0.0083(10) 0.0071(9)
N10 0.0236(10) 0.0334(11) 0.0329(11) 0.0044(9) 0.0061(8) 0.0092(8)
N9 0.073(2) 0.102(2) 0.096(2) 0.043(2) 0.063(2) 0.0346(19)
N6 0.0428(16) 0.079(2) 0.114(3) 0.048(2) 0.0335(17) 0.0010(15)
C1 0.0326(15) 0.065(2) 0.062(2) -0.0235(16) 0.0126(15) -0.0018(14)
C4 0.0421(16) 0.0453(17) 0.0557(18) -0.0049(14) 0.0263(14) 0.0010(13)
N11 0.052(2) 0.137(3) 0.101(3) 0.004(3) 0.025(2) 0.027(2)
C3 0.053(2) 0.056(2) 0.084(3) -0.0075(19) 0.0378(19) 0.0125(16)
C2 0.0278(16) 0.115(3) 0.089(3) -0.042(3) 0.0143(18) -0.0014(18)

loop_
_atom_type_symbol
_atom_type_description
_atom_type_scat_dispersion_real
_atom_type_scat_dispersion_imag
_atom_type_scat_source
C C 0.0033 0.0016 'International Tables Vol C Tables 4.2.6.8 and 6.1.1.4'
H H 0.0000 0.0000 'International Tables Vol C Tables 4.2.6.8 and 6.1.1.4'
N N 0.0061 0.0033 'International Tables Vol C Tables 4.2.6.8 and 6.1.1.4'
Cu Cu 0.3201 1.2651 'International Tables Vol C Tables 4.2.6.8 and 6.1.1.4'

loop_
_geom_angle_atom_site_label_1
_geom_angle_atom_site_label_2
_geom_angle_atom_site_label_3
_geom_angle
_geom_angle_site_symmetry_1
_geom_angle_site_symmetry_3
N10 Cu1 N7 93.04(8) . .
N10 Cu1 N4 171.53(8) . .
N7 Cu1 N4 78.50(8) . .
N10 Cu1 N1 93.55(8) . .
N7 Cu1 N1 166.68(8) . .
N4 Cu1 N1 94.63(8) . .
N7 Cu2 N7 180.0 3_565 .
N7 Cu2 N4 79.33(8) 3_565 3_565
N7 Cu2 N4 100.67(8) . 3_565
N7 Cu2 N4 100.67(8) 3_565 .
N7 Cu2 N4 79.33(8) . .
N4 Cu2 N4 180.00(11) 3_565 .
N3 N2 N1 177.6(3) . .
N2 N1 Cu1 118.04(16) . .
N8 N7 Cu2 130.44(16) . .
N8 N7 Cu1 127.20(16) . .
Cu2 N7 Cu1 101.26(9) . .
N5 N4 Cu2 123.27(16) . .
N5 N4 Cu1 123.49(16) . .
Cu2 N4 Cu1 100.47(9) . .
N9 N8 N7 179.0(3) . .
N6 N5 N4 179.4(3) . .
C1 N10 C4 118.3(2) . .
C1 N10 Cu1 120.18(19) . .
C4 N10 Cu1 121.56(18) . .
N10 C1 C2 122.8(3) . .
N10 C4 C3 122.4(3) . .
C3 N11 C2 118.3(3) . .
N11 C3 C4 119.1(3) . .
C1 C2 N11 119.1(3) . .

loop_
_geom_bond_atom_site_label_1
_geom_bond_atom_site_label_2
_geom_bond_distance
_geom_bond_site_symmetry_2
Cu1 N10 1.9975(19) .
Cu1 N7 2.002(2) .
Cu1 N4 2.0194(19) .
Cu1 N1 2.0214(19) .
Cu2 N7 1.9905(19) 3_565
Cu2 N7 1.9905(19) .
Cu2 N4 1.9954(19) 3_565
Cu2 N4 1.9954(19) .
N2 N3 1.163(3) .
N2 N1 1.191(3) .
N7 N8 1.206(3) .
N4 N5 1.209(3) .
N8 N9 1.134(3) .
N5 N6 1.138(3) .
N10 C1 1.326(4) .
N10 C4 1.333(3) .
C1 C2 1.373(4) .
C4 C3 1.380(4) .
N11 C3 1.378(5) .
N11 C2 1.380(5) .
